data_7022908
loop_
_publ_author_name
'Bai, Shi-Qiang'
'Jiang, Lu'
'Zuo, Jing-Lin'
'Hor, T. S. Andy'

_publ_section_title
;
 Hybrid NS ligands supported Cu(I)/(II) complexes for azide-alkyne
 cycloaddition reactions.
;
_journal_issue 31
_journal_name_full 'Dalton transactions (Cambridge, England : 2003)'
_journal_page_first 11319
_journal_page_last 11326
_journal_paper_doi 10.1039/c3dt50247c
_journal_volume 42
_journal_year 2013
_chemical_formula_sum 'C16 H31 Br2 Cu N S2'
_chemical_formula_weight 524.90
_chemical_name_systematic
;
?
;
_space_group_IT_number 14
_symmetry_cell_setting monoclinic
_symmetry_space_group_name_Hall '-P 2ybc'
_symmetry_space_group_name_H-M 'P 1 21/c 1'
_atom_sites_solution_hydrogens geom
_atom_sites_solution_primary direct
_atom_sites_solution_secondary difmap
_audit_creation_method SHELXL-97
_cell_angle_alpha 90.00
_cell_angle_beta 100.9590(10)
_cell_angle_gamma 90.00
_cell_formula_units_Z 4
_cell_length_a 12.1800(7)
_cell_length_b 6.6097(4)
_cell_length_c 25.4001(14)
_cell_measurement_reflns_used 5759
_cell_measurement_temperature 100(2)
_cell_measurement_theta_max 27.50
_cell_measurement_theta_min 2.57
_cell_volume 2007.6(2)
_computing_cell_refinement 'Bruker SMART'
_computing_data_collection 'Bruker SMART'
_computing_data_reduction 'Bruker SAINT'
_computing_molecular_graphics 'Bruker SHELXTL'
_computing_publication_material 'Bruker SHELXTL'
_computing_structure_refinement 'SHELXL-97 (Sheldrick, 1997)'
_computing_structure_solution 'SHELXS-97 (Sheldrick, 1990)'
_diffrn_ambient_temperature 100(2)
_diffrn_measured_fraction_theta_full 0.997
_diffrn_measured_fraction_theta_max 0.997
_diffrn_measurement_device_type 'CCD area detector'
_diffrn_measurement_method 'phi and omega scans'
_diffrn_radiation_monochromator graphite
_diffrn_radiation_source 'fine-focus sealed tube'
_diffrn_radiation_type MoK\a
_diffrn_radiation_wavelength 0.71073
_diffrn_reflns_av_R_equivalents 0.0299
_diffrn_reflns_av_sigmaI/netI 0.0351
_diffrn_reflns_limit_h_max 15
_diffrn_reflns_limit_h_min -8
_diffrn_reflns_limit_k_max 8
_diffrn_reflns_limit_k_min -8
_diffrn_reflns_limit_l_max 28
_diffrn_reflns_limit_l_min -32
_diffrn_reflns_number 13643
_diffrn_reflns_theta_full 27.50
_diffrn_reflns_theta_max 27.50
_diffrn_reflns_theta_min 1.63
_exptl_absorpt_coefficient_mu 5.273
_exptl_absorpt_correction_T_max 0.5256
_exptl_absorpt_correction_T_min 0.1015
_exptl_absorpt_correction_type empirical
_exptl_crystal_colour 'Dark Green'
_exptl_crystal_density_diffrn 1.737
_exptl_crystal_density_meas ?
_exptl_crystal_density_method 'not measured'
_exptl_crystal_description Block
_exptl_crystal_F_000 1060
_exptl_crystal_size_max 0.80
_exptl_crystal_size_mid 0.20
_exptl_crystal_size_min 0.14
_refine_diff_density_max 1.226
_refine_diff_density_min -0.628
_refine_diff_density_rms 0.126
_refine_ls_extinction_method none
_refine_ls_goodness_of_fit_ref 1.031
_refine_ls_hydrogen_treatment mixed
_refine_ls_matrix_type full
_refine_ls_number_parameters 203
_refine_ls_number_reflns 4595
_refine_ls_number_restraints 0
_refine_ls_restrained_S_all 1.031
_refine_ls_R_factor_all 0.0366
_refine_ls_R_factor_gt 0.0313
_refine_ls_shift/su_max 0.003
_refine_ls_shift/su_mean 0.000
_refine_ls_structure_factor_coef Fsqd
_refine_ls_weighting_details 'calc w=1/[\s^2^(Fo^2^)+(0.0500P)^2^+0.0000P] where P=(Fo^2^+2Fc^2^)/3'
_refine_ls_weighting_scheme calc
_refine_ls_wR_factor_gt 0.0759
_refine_ls_wR_factor_ref 0.0781
_reflns_number_gt 4059
_reflns_number_total 4595
_reflns_threshold_expression >2sigma(I)
_cod_data_source_file c3dt50247c.txt
_cod_data_source_block 1
_cod_depositor_comments
;
The following automatic conversions were performed:

'_symmetry_cell_setting' value 'Monoclinic' changed to 'monoclinic'
according to /home/saulius/struct/CIF-dictionaries/cif_core.dic
dictionary named 'cif_core.dic' version 2.4.2 from 2011-04-26.

Automatic conversion script
Id: cif_fix_values 1891 2012-01-12 08:04:46Z andrius 

The following automatic conversions were performed:

'_exptl_crystal_density_meas' value 'Not Mesasured' was changed to
'?' - the value is perceived as not measured.

Automatic conversion script
Id: cif_fix_values 3008 2015-01-20 13:52:24Z robertas 
;
_cod_original_sg_symbol_H-M P2(1)/c
_cod_database_code 7022908

loop_
_symmetry_equiv_pos_as_xyz
'x, y, z'
'-x, y+1/2, -z+1/2'
'-x, -y, -z'
'x, -y-1/2, z-1/2'

loop_
_atom_site_label
_atom_site_type_symbol
_atom_site_fract_x
_atom_site_fract_y
_atom_site_fract_z
_atom_site_U_iso_or_equiv
_atom_site_adp_type
_atom_site_occupancy
_atom_site_symmetry_multiplicity
_atom_site_calc_flag
_atom_site_refinement_flags
Cu1 Cu 0.31040(2) 0.41292(4) 0.608988(11) 0.01349(9) Uani 1 1 d .
Br1 Br 0.43669(2) 0.75754(3) 0.622766(10) 0.01817(8) Uani 1 1 d .
Br2 Br 0.11925(2) 0.50463(3) 0.590351(10) 0.01986(8) Uani 1 1 d .
S1 S 0.31761(5) 0.38980(8) 0.70215(2) 0.01617(13) Uani 1 1 d .
S2 S 0.32616(5) 0.39472(8) 0.51796(2) 0.01543(13) Uani 1 1 d .
N1 N 0.45325(18) 0.2505(3) 0.62312(8) 0.0135(4) Uani 1 1 d .
H1N H 0.437(2) 0.129(4) 0.6217(10) 0.013(7) Uiso 1 1 d .
C1 C 0.5171(2) 0.2758(4) 0.67818(10) 0.0180(5) Uani 1 1 d .
H1A H 0.5459 0.4160 0.6831 0.022 Uiso 1 1 calc R
H1B H 0.5818 0.1824 0.6842 0.022 Uiso 1 1 calc R
C2 C 0.4429(2) 0.2322(3) 0.71811(10) 0.0180(5) Uani 1 1 d .
H2A H 0.4834 0.2622 0.7549 0.022 Uiso 1 1 calc R
H2B H 0.4216 0.0874 0.7164 0.022 Uiso 1 1 calc R
C3 C 0.5231(2) 0.2861(4) 0.58247(10) 0.0176(5) Uani 1 1 d .
H3A H 0.5892 0.1961 0.5893 0.021 Uiso 1 1 calc R
H3B H 0.5495 0.4280 0.5845 0.021 Uiso 1 1 calc R
C4 C 0.4540(2) 0.2437(3) 0.52723(10) 0.0182(5) Uani 1 1 d .
H4A H 0.4349 0.0981 0.5238 0.022 Uiso 1 1 calc R
H4B H 0.4976 0.2788 0.4993 0.022 Uiso 1 1 calc R
C5 C 0.2093(2) 0.2215(4) 0.71881(9) 0.0167(5) Uani 1 1 d .
H5 H 0.1378 0.3001 0.7130 0.020 Uiso 1 1 calc R
C6 C 0.2393(2) 0.1721(4) 0.77873(9) 0.0200(5) Uani 1 1 d .
H6A H 0.3142 0.1083 0.7866 0.024 Uiso 1 1 calc R
H6B H 0.2429 0.2992 0.7996 0.024 Uiso 1 1 calc R
C7 C 0.1540(2) 0.0297(4) 0.79627(10) 0.0241(6) Uani 1 1 d .
H7A H 0.0815 0.1005 0.7933 0.029 Uiso 1 1 calc R
H7B H 0.1800 -0.0087 0.8343 0.029 Uiso 1 1 calc R
C8 C 0.1382(2) -0.1612(4) 0.76144(10) 0.0233(5) Uani 1 1 d .
H8A H 0.2092 -0.2378 0.7665 0.028 Uiso 1 1 calc R
H8B H 0.0807 -0.2489 0.7726 0.028 Uiso 1 1 calc R
C9 C 0.1019(2) -0.1043(4) 0.70263(10) 0.0216(5) Uani 1 1 d .
H9A H 0.0291 -0.0335 0.6975 0.026 Uiso 1 1 calc R
H9B H 0.0920 -0.2289 0.6806 0.026 Uiso 1 1 calc R
C10 C 0.1884(2) 0.0328(4) 0.68366(10) 0.0197(5) Uani 1 1 d .
H10A H 0.2594 -0.0421 0.6854 0.024 Uiso 1 1 calc R
H10B H 0.1609 0.0730 0.6459 0.024 Uiso 1 1 calc R
C11 C 0.2232(2) 0.2226(3) 0.47905(9) 0.0159(5) Uani 1 1 d .
H11 H 0.1519 0.3001 0.4688 0.019 Uiso 1 1 calc R
C12 C 0.1973(2) 0.0360(4) 0.51000(10) 0.0189(5) Uani 1 1 d .
H12A H 0.1668 0.0786 0.5417 0.023 Uiso 1 1 calc R
H12B H 0.2670 -0.0410 0.5227 0.023 Uiso 1 1 calc R
C13 C 0.1123(2) -0.0990(4) 0.47400(10) 0.0215(5) Uani 1 1 d .
H13A H 0.0983 -0.2214 0.4942 0.026 Uiso 1 1 calc R
H13B H 0.0407 -0.0251 0.4638 0.026 Uiso 1 1 calc R
C14 C 0.1536(2) -0.1616(4) 0.42365(10) 0.0221(5) Uani 1 1 d .
H14A H 0.0959 -0.2448 0.4007 0.027 Uiso 1 1 calc R
H14B H 0.2221 -0.2445 0.4335 0.027 Uiso 1 1 calc R
C15 C 0.1788(3) 0.0256(4) 0.39272(10) 0.0273(6) Uani 1 1 d .
H15A H 0.2094 -0.0175 0.3611 0.033 Uiso 1 1 calc R
H15B H 0.1082 0.0997 0.3796 0.033 Uiso 1 1 calc R
C16 C 0.2618(2) 0.1670(4) 0.42697(9) 0.0208(5) Uani 1 1 d .
H16A H 0.2699 0.2918 0.4065 0.025 Uiso 1 1 calc R
H16B H 0.3359 0.1005 0.4356 0.025 Uiso 1 1 calc R

loop_
_atom_site_aniso_label
_atom_site_aniso_U_11
_atom_site_aniso_U_22
_atom_site_aniso_U_33
_atom_site_aniso_U_23
_atom_site_aniso_U_13
_atom_site_aniso_U_12
Cu1 0.01528(16) 0.01213(15) 0.01299(15) -0.00031(10) 0.00254(12) 0.00108(11)
Br1 0.02381(15) 0.00941(12) 0.02096(14) -0.00074(8) 0.00344(11) -0.00197(9)
Br2 0.01659(14) 0.02315(14) 0.01940(14) -0.00058(9) 0.00227(11) 0.00442(10)
S1 0.0206(3) 0.0137(3) 0.0139(3) -0.0011(2) 0.0026(2) 0.0003(2)
S2 0.0180(3) 0.0137(3) 0.0149(3) -0.0006(2) 0.0040(2) -0.0005(2)
N1 0.0132(11) 0.0073(9) 0.0198(11) 0.0007(7) 0.0025(9) -0.0008(7)
C1 0.0165(13) 0.0158(11) 0.0203(12) 0.0015(9) 0.0001(11) -0.0023(9)
C2 0.0193(13) 0.0158(11) 0.0170(12) 0.0009(8) -0.0014(10) 0.0000(9)
C3 0.0175(13) 0.0141(10) 0.0228(13) -0.0014(9) 0.0078(11) -0.0010(9)
C4 0.0199(13) 0.0149(11) 0.0213(13) -0.0019(9) 0.0078(11) 0.0011(9)
C5 0.0193(13) 0.0173(11) 0.0138(11) -0.0003(8) 0.0040(10) 0.0008(10)
C6 0.0222(13) 0.0230(12) 0.0141(11) -0.0002(9) 0.0021(10) -0.0008(11)
C7 0.0259(15) 0.0311(14) 0.0158(12) 0.0024(10) 0.0051(11) -0.0011(12)
C8 0.0231(14) 0.0232(13) 0.0240(13) 0.0028(10) 0.0053(11) -0.0023(11)
C9 0.0205(14) 0.0237(13) 0.0206(13) -0.0036(10) 0.0041(11) -0.0033(10)
C10 0.0218(14) 0.0212(12) 0.0162(12) -0.0057(9) 0.0038(11) -0.0038(10)
C11 0.0154(12) 0.0167(11) 0.0149(11) -0.0007(8) 0.0011(10) -0.0010(9)
C12 0.0205(13) 0.0229(12) 0.0144(12) -0.0011(9) 0.0059(11) -0.0057(10)
C13 0.0220(14) 0.0266(13) 0.0180(12) -0.0061(10) 0.0091(11) -0.0078(11)
C14 0.0230(14) 0.0237(13) 0.0203(12) -0.0065(10) 0.0061(11) -0.0053(11)
C15 0.0351(17) 0.0343(15) 0.0134(12) -0.0037(10) 0.0066(12) -0.0088(12)
C16 0.0279(15) 0.0223(12) 0.0128(11) -0.0018(9) 0.0053(11) -0.0055(11)

loop_
_atom_type_symbol
_atom_type_description
_atom_type_scat_dispersion_real
_atom_type_scat_dispersion_imag
_atom_type_scat_source
C C 0.0033 0.0016 'International Tables Vol C Tables 4.2.6.8 and 6.1.1.4'
H H 0.0000 0.0000 'International Tables Vol C Tables 4.2.6.8 and 6.1.1.4'
N N 0.0061 0.0033 'International Tables Vol C Tables 4.2.6.8 and 6.1.1.4'
S S 0.1246 0.1234 'International Tables Vol C Tables 4.2.6.8 and 6.1.1.4'
Cu Cu 0.3201 1.2651 'International Tables Vol C Tables 4.2.6.8 and 6.1.1.4'
Br Br -0.2901 2.4595 'International Tables Vol C Tables 4.2.6.8 and 6.1.1.4'

loop_
_geom_angle_atom_site_label_1
_geom_angle_atom_site_label_2
_geom_angle_atom_site_label_3
_geom_angle
N1 Cu1 S1 85.45(6)
N1 Cu1 S2 85.36(6)
S1 Cu1 S2 170.58(2)
N1 Cu1 Br2 162.70(6)
S1 Cu1 Br2 93.726(19)
S2 Cu1 Br2 94.434(19)
N1 Cu1 Br1 88.59(6)
S1 Cu1 Br1 90.736(17)
S2 Cu1 Br1 91.107(17)
Br2 Cu1 Br1 108.703(13)
C2 S1 C5 102.10(12)
C2 S1 Cu1 97.47(8)
C5 S1 Cu1 112.31(8)
C4 S2 C11 102.05(11)
C4 S2 Cu1 97.34(8)
C11 S2 Cu1 112.63(8)
C1 N1 C3 112.0(2)
C1 N1 Cu1 112.92(15)
C3 N1 Cu1 112.50(15)
N1 C1 C2 109.9(2)
C1 C2 S1 108.85(16)
N1 C3 C4 109.0(2)
C3 C4 S2 109.10(16)
C10 C5 C6 112.9(2)
C10 C5 S1 114.02(17)
C6 C5 S1 108.18(18)
C7 C6 C5 111.9(2)
C6 C7 C8 110.9(2)
C9 C8 C7 110.2(2)
C8 C9 C10 111.5(2)
C5 C10 C9 110.3(2)
C12 C11 C16 112.3(2)
C12 C11 S2 114.20(17)
C16 C11 S2 108.88(17)
C11 C12 C13 110.2(2)
C14 C13 C12 111.5(2)
C13 C14 C15 110.1(2)
C16 C15 C14 112.3(2)
C15 C16 C11 111.2(2)

loop_
_geom_bond_atom_site_label_1
_geom_bond_atom_site_label_2
_geom_bond_distance
Cu1 N1 2.018(2)
Cu1 S1 2.3561(6)
Cu1 S2 2.3593(6)
Cu1 Br2 2.3650(4)
Cu1 Br1 2.7335(4)
S1 C2 1.828(3)
S1 C5 1.836(3)
S2 C4 1.827(3)
S2 C11 1.836(2)
N1 C1 1.475(3)
N1 C3 1.476(3)
C1 C2 1.509(4)
C3 C4 1.519(4)
C5 C10 1.526(3)
C5 C6 1.531(3)
C6 C7 1.529(4)
C7 C8 1.532(4)
C8 C9 1.522(3)
C9 C10 1.535(4)
C11 C12 1.527(3)
C11 C16 1.530(3)
C12 C13 1.531(3)
C13 C14 1.518(3)
C14 C15 1.527(4)
C15 C16 1.523(4)

loop_
_geom_hbond_atom_site_label_D
_geom_hbond_atom_site_label_H
_geom_hbond_atom_site_label_A
_geom_hbond_distance_DH
_geom_hbond_distance_HA
_geom_hbond_distance_DA
_geom_hbond_angle_DHA
_geom_hbond_site_symmetry_A
N1 H1N Br1 0.82(3) 2.46(3) 3.2644(19) 167(3) 1_545
